data_4027592
loop_
_publ_author_name
'Yu Peng'
'Yu-Man Dong'
'Ming Dong'
'Ya-Wen Wang'

_publ_section_title
;
 A Selective, Sensitive, Colorimetric, and Fluorescence Probe for Relay
 Recognition of Fluoride and Cu(II) Ions with "Off-On-Off" Switching in
 Ethanol-Water Solution
;
_journal_name_full 'Journal of Organic Chemistry'
_journal_page_first 9072
_journal_page_last 9080
_journal_paper_doi 10.1021/jo301548v
_journal_volume 77
_journal_year 2012
_chemical_formula_sum 'C26 H33 N3 O S Si'
_chemical_formula_weight 463.70
_chemical_name_systematic
; 
 ? 
;
_space_group_IT_number 19
_symmetry_cell_setting orthorhombic
_symmetry_space_group_name_Hall 'P 2ac 2ab'
_symmetry_space_group_name_H-M 'P 21 21 21'
_atom_sites_solution_hydrogens geom
_atom_sites_solution_primary direct
_atom_sites_solution_secondary difmap
_audit_creation_method SHELXL-97
_cell_angle_alpha 90.00
_cell_angle_beta 90.00
_cell_angle_gamma 90.00
_cell_formula_units_Z 4
_cell_length_a 8.073(7)
_cell_length_b 17.079(14)
_cell_length_c 18.725(15)
_cell_measurement_temperature 293(2)
_cell_volume 2582(4)
_computing_cell_refinement 'Bruker SAINT'
_computing_data_collection 'Bruker APEX2'
_computing_data_reduction 'Bruker SAINT'
_computing_molecular_graphics 'Bruker SHELXTL'
_computing_publication_material 'Bruker SHELXTL'
_computing_structure_refinement 'SHELXL-97 (Sheldrick, 2008)'
_computing_structure_solution 'SHELXS-97 (Sheldrick, 2008)'
_diffrn_ambient_temperature 293(2)
_diffrn_measured_fraction_theta_full 0.978
_diffrn_measured_fraction_theta_max 0.978
_diffrn_measurement_device_type 'Bruker APEX-II CCD'
_diffrn_measurement_method '\f and \w scans'
_diffrn_radiation_monochromator graphite
_diffrn_radiation_source 'fine-focus sealed tube'
_diffrn_radiation_type MoK\a
_diffrn_radiation_wavelength 0.71073
_diffrn_reflns_av_R_equivalents 0.0725
_diffrn_reflns_av_sigmaI/netI 0.0817
_diffrn_reflns_limit_h_max 9
_diffrn_reflns_limit_h_min -6
_diffrn_reflns_limit_k_max 20
_diffrn_reflns_limit_k_min -20
_diffrn_reflns_limit_l_max 22
_diffrn_reflns_limit_l_min -22
_diffrn_reflns_number 13619
_diffrn_reflns_theta_full 26.00
_diffrn_reflns_theta_max 26.00
_diffrn_reflns_theta_min 1.61
_exptl_absorpt_coefficient_mu 0.194
_exptl_absorpt_correction_T_max 0.9715
_exptl_absorpt_correction_T_min 0.9299
_exptl_absorpt_correction_type multi-scan
_exptl_absorpt_process_details SADABS
_exptl_crystal_colour yellow
_exptl_crystal_density_diffrn 1.193
_exptl_crystal_description needle
_exptl_crystal_F_000 992
_exptl_crystal_size_max 0.38
_exptl_crystal_size_mid 0.20
_exptl_crystal_size_min 0.15
_refine_diff_density_max 0.602
_refine_diff_density_min -0.409
_refine_diff_density_rms 0.076
_refine_ls_abs_structure_details 'Flack H D (1983), Acta Cryst. A39, 876-881'
_refine_ls_abs_structure_Flack 0.08(17)
_refine_ls_extinction_method none
_refine_ls_goodness_of_fit_ref 1.035
_refine_ls_hydrogen_treatment constr
_refine_ls_matrix_type full
_refine_ls_number_parameters 296
_refine_ls_number_reflns 4923
_refine_ls_number_restraints 0
_refine_ls_restrained_S_all 1.035
_refine_ls_R_factor_all 0.1054
_refine_ls_R_factor_gt 0.0772
_refine_ls_shift/su_max 0.001
_refine_ls_shift/su_mean 0.000
_refine_ls_structure_factor_coef Fsqd
_refine_ls_weighting_details 'calc w=1/[\s^2^(Fo^2^)+(0.1270P)^2^+0.0000P] where P=(Fo^2^+2Fc^2^)/3'
_refine_ls_weighting_scheme calc
_refine_ls_wR_factor_gt 0.1852
_refine_ls_wR_factor_ref 0.2119
_reflns_number_gt 3490
_reflns_number_total 4923
_reflns_threshold_expression >2sigma(I)
_cod_data_source_file jo301548v_si_002.cif
_cod_data_source_block 1
_cod_database_code 4027592

loop_
_symmetry_equiv_pos_as_xyz
'x, y, z'
'x+1/2, -y+1/2, -z'
'-x, y+1/2, -z+1/2'
'-x+1/2, -y, z+1/2'

loop_
_atom_site_label
_atom_site_type_symbol
_atom_site_fract_x
_atom_site_fract_y
_atom_site_fract_z
_atom_site_U_iso_or_equiv
_atom_site_adp_type
_atom_site_occupancy
_atom_site_symmetry_multiplicity
_atom_site_calc_flag
_atom_site_refinement_flags
Si1 Si 0.52164(15) 1.05864(6) 0.94910(6) 0.0508(3) Uani 1 1 d .
S1 S 1.04692(19) 1.00368(7) 0.76243(7) 0.0727(4) Uani 1 1 d .
O1 O 0.5718(4) 0.98836(17) 0.89211(18) 0.0677(9) Uani 1 1 d .
N1 N 0.1623(8) 0.7894(3) 0.9305(4) 0.129(3) Uani 1 1 d .
N2 N 0.8086(8) 0.7378(3) 0.6863(3) 0.117(2) Uani 1 1 d .
N3 N 1.1211(5) 0.8752(2) 0.6937(2) 0.0608(10) Uani 1 1 d .
C1 C -0.0134(13) 0.7056(7) 0.8652(5) 0.155(3) Uani 1 1 d .
H1A H -0.1013 0.7418 0.8753 0.233 Uiso 1 1 calc R
H1B H -0.0583 0.6538 0.8604 0.233 Uiso 1 1 calc R
H1C H 0.0407 0.7203 0.8216 0.233 Uiso 1 1 calc R
C2 C 0.1057(10) 0.7068(4) 0.9235(4) 0.107(2) Uani 1 1 d .
H2A H 0.1987 0.6727 0.9128 0.129 Uiso 1 1 calc R
H2B H 0.0544 0.6892 0.9674 0.129 Uiso 1 1 calc R
C3 C -0.0186(14) 0.8842(6) 0.9648(6) 0.161(4) Uani 1 1 d .
H3A H 0.0411 0.9266 0.9430 0.241 Uiso 1 1 calc R
H3B H -0.0949 0.9048 0.9994 0.241 Uiso 1 1 calc R
H3C H -0.0785 0.8559 0.9288 0.241 Uiso 1 1 calc R
C4 C 0.0935(11) 0.8336(4) 0.9988(5) 0.116(3) Uani 1 1 d .
H4A H 0.0383 0.7983 1.0316 0.139 Uiso 1 1 calc R
H4B H 0.1800 0.8620 1.0238 0.139 Uiso 1 1 calc R
C5 C 0.2972(7) 0.8176(3) 0.8948(3) 0.0742(15) Uani 1 1 d .
C6 C 0.3640(7) 0.8904(3) 0.9090(3) 0.0677(14) Uani 1 1 d .
H6 H 0.3107 0.9226 0.9418 0.081 Uiso 1 1 calc R
C7 C 0.5057(6) 0.9173(2) 0.8767(2) 0.0502(10) Uani 1 1 d .
C8 C 0.5885(6) 0.8716(2) 0.8258(2) 0.0514(10) Uani 1 1 d .
C9 C 0.5139(7) 0.7997(2) 0.8094(3) 0.0649(13) Uani 1 1 d .
H9 H 0.5636 0.7684 0.7748 0.078 Uiso 1 1 calc R
C10 C 0.3750(7) 0.7733(3) 0.8406(3) 0.0728(15) Uani 1 1 d .
H10 H 0.3297 0.7257 0.8264 0.087 Uiso 1 1 calc R
C11 C 0.3051(7) 1.0909(3) 0.9358(3) 0.0785(15) Uani 1 1 d .
H11A H 0.2705 1.0783 0.8881 0.118 Uiso 1 1 calc R
H11B H 0.2980 1.1465 0.9429 0.118 Uiso 1 1 calc R
H11C H 0.2346 1.0648 0.9695 0.118 Uiso 1 1 calc R
C12 C 0.5487(9) 1.0204(4) 1.0405(3) 0.0913(18) Uani 1 1 d .
H12A H 0.4687 0.9799 1.0493 0.137 Uiso 1 1 calc R
H12B H 0.5333 1.0620 1.0743 0.137 Uiso 1 1 calc R
H12C H 0.6583 0.9993 1.0456 0.137 Uiso 1 1 calc R
C13 C 0.6588(9) 1.1610(3) 0.8482(3) 0.0859(17) Uani 1 1 d .
H13A H 0.5499 1.1814 0.8395 0.129 Uiso 1 1 calc R
H13B H 0.6768 1.1157 0.8188 0.129 Uiso 1 1 calc R
H13C H 0.7399 1.2002 0.8371 0.129 Uiso 1 1 calc R
C14 C 0.8528(7) 1.1099(3) 0.9398(3) 0.0801(15) Uani 1 1 d .
H14A H 0.8723 1.0627 0.9132 0.120 Uiso 1 1 calc R
H14B H 0.8682 1.0998 0.9898 0.120 Uiso 1 1 calc R
H14C H 0.9291 1.1496 0.9245 0.120 Uiso 1 1 calc R
C15 C 0.6742(6) 1.1380(2) 0.9266(3) 0.0609(12) Uani 1 1 d .
C16 C 0.6388(10) 1.2100(3) 0.9734(4) 0.105(2) Uani 1 1 d .
H16A H 0.7135 1.2515 0.9607 0.157 Uiso 1 1 calc R
H16B H 0.6540 1.1965 1.0227 0.157 Uiso 1 1 calc R
H16C H 0.5268 1.2269 0.9658 0.157 Uiso 1 1 calc R
C17 C 0.7404(6) 0.8998(2) 0.7971(2) 0.0515(10) Uani 1 1 d .
H17 H 0.7708 0.9488 0.8145 0.062 Uiso 1 1 calc R
C18 C 0.8499(6) 0.8695(2) 0.7493(2) 0.0522(10) Uani 1 1 d .
C19 C 0.8283(7) 0.7960(3) 0.7144(3) 0.0737(15) Uani 1 1 d .
C20 C 1.0053(6) 0.9084(2) 0.73209(19) 0.0512(10) Uani 1 1 d .
C21 C 1.2355(6) 0.9986(3) 0.7201(2) 0.0607(11) Uani 1 1 d .
C22 C 1.3623(8) 1.0559(3) 0.7185(3) 0.0791(15) Uani 1 1 d .
H22 H 1.3510 1.1042 0.7408 0.095 Uiso 1 1 calc R
C23 C 1.5031(8) 1.0355(4) 0.6818(3) 0.0869(17) Uani 1 1 d .
H23 H 1.5894 1.0714 0.6796 0.104 Uiso 1 1 calc R
C24 C 1.5225(8) 0.9654(4) 0.6487(3) 0.0833(16) Uani 1 1 d .
H24 H 1.6208 0.9550 0.6246 0.100 Uiso 1 1 calc R
C25 C 1.4007(7) 0.9098(3) 0.6500(3) 0.0776(15) Uani 1 1 d .
H25 H 1.4142 0.8620 0.6269 0.093 Uiso 1 1 calc R
C26 C 1.2541(6) 0.9276(3) 0.6875(2) 0.0545(10) Uani 1 1 d .

loop_
_atom_site_aniso_label
_atom_site_aniso_U_11
_atom_site_aniso_U_22
_atom_site_aniso_U_33
_atom_site_aniso_U_23
_atom_site_aniso_U_13
_atom_site_aniso_U_12
Si1 0.0348(7) 0.0546(6) 0.0631(7) -0.0100(5) 0.0003(6) 0.0024(5)
S1 0.0561(9) 0.0683(7) 0.0937(8) -0.0163(6) 0.0217(7) -0.0074(6)
O1 0.049(2) 0.0625(17) 0.092(2) -0.0208(15) 0.0228(17) -0.0087(15)
N1 0.091(4) 0.096(3) 0.200(6) -0.055(4) 0.095(5) -0.046(3)
N2 0.091(5) 0.114(4) 0.144(5) -0.068(4) 0.053(4) -0.037(3)
N3 0.042(2) 0.074(2) 0.067(2) -0.0007(19) 0.0043(19) -0.0058(19)
C1 0.090(7) 0.215(9) 0.160(8) 0.006(7) 0.000(7) 0.008(7)
C2 0.076(5) 0.118(5) 0.128(5) 0.009(4) 0.019(5) -0.017(4)
C3 0.096(7) 0.197(9) 0.188(9) 0.064(8) -0.032(7) -0.040(7)
C4 0.084(5) 0.119(5) 0.146(6) 0.039(5) 0.017(5) -0.017(4)
C5 0.051(3) 0.066(3) 0.106(4) -0.011(3) 0.024(3) -0.011(2)
C6 0.054(3) 0.061(3) 0.088(3) -0.016(2) 0.028(3) -0.007(2)
C7 0.042(3) 0.0480(19) 0.061(2) -0.0096(16) 0.007(2) -0.0002(17)
C8 0.046(3) 0.054(2) 0.054(2) -0.0016(17) 0.004(2) 0.0016(19)
C9 0.059(3) 0.060(2) 0.076(3) -0.019(2) 0.020(3) -0.002(2)
C10 0.058(4) 0.059(3) 0.101(4) -0.018(3) 0.017(3) -0.020(2)
C11 0.039(3) 0.080(3) 0.116(4) 0.000(3) 0.002(3) 0.003(2)
C12 0.076(5) 0.126(5) 0.072(3) 0.003(3) -0.006(3) -0.008(4)
C13 0.070(4) 0.091(4) 0.097(4) 0.012(3) -0.013(3) -0.009(3)
C14 0.041(3) 0.086(3) 0.114(4) -0.003(3) -0.012(3) -0.008(2)
C15 0.042(3) 0.054(2) 0.087(3) -0.010(2) -0.005(2) -0.003(2)
C16 0.086(5) 0.078(3) 0.151(6) -0.040(4) 0.007(4) -0.016(3)
C17 0.038(3) 0.054(2) 0.063(2) -0.0066(18) -0.002(2) -0.0009(19)
C18 0.039(3) 0.060(2) 0.057(2) -0.0011(19) 0.005(2) -0.0002(19)
C19 0.050(3) 0.084(3) 0.087(3) -0.027(3) 0.024(3) -0.013(3)
C20 0.041(3) 0.065(2) 0.048(2) -0.0013(16) 0.010(2) 0.0039(19)
C21 0.045(3) 0.072(3) 0.065(2) -0.001(2) 0.009(2) -0.009(2)
C22 0.068(4) 0.082(3) 0.088(3) -0.002(3) 0.010(3) -0.017(3)
C23 0.064(4) 0.112(4) 0.085(3) 0.009(3) 0.016(3) -0.030(3)
C24 0.046(3) 0.126(5) 0.077(3) 0.005(3) 0.016(3) -0.009(3)
C25 0.053(3) 0.096(3) 0.084(3) -0.011(3) 0.021(3) -0.001(3)
C26 0.038(3) 0.069(3) 0.057(2) 0.0018(19) 0.006(2) 0.002(2)

loop_
_atom_type_symbol
_atom_type_description
_atom_type_scat_dispersion_real
_atom_type_scat_dispersion_imag
_atom_type_scat_source
C C 0.0033 0.0016 'International Tables Vol C Tables 4.2.6.8 and 6.1.1.4'
H H 0.0000 0.0000 'International Tables Vol C Tables 4.2.6.8 and 6.1.1.4'
N N 0.0061 0.0033 'International Tables Vol C Tables 4.2.6.8 and 6.1.1.4'
S S 0.1246 0.1234 'International Tables Vol C Tables 4.2.6.8 and 6.1.1.4'
O O 0.0106 0.0060 'International Tables Vol C Tables 4.2.6.8 and 6.1.1.4'
Si Si 0.0817 0.0704 'International Tables Vol C Tables 4.2.6.8 and 6.1.1.4'

loop_
_geom_angle_atom_site_label_1
_geom_angle_atom_site_label_2
_geom_angle_atom_site_label_3
_geom_angle
O1 Si1 C12 108.2(3)
O1 Si1 C11 111.1(2)
C12 Si1 C11 110.0(3)
O1 Si1 C15 102.61(19)
C12 Si1 C15 112.7(3)
C11 Si1 C15 112.0(2)
C21 S1 C20 88.5(2)
C7 O1 Si1 133.5(3)
C5 N1 C2 122.4(5)
C5 N1 C4 120.4(5)
C2 N1 C4 114.6(5)
C20 N3 C26 108.5(4)
C2 C1 H1A 109.5
C2 C1 H1B 109.5
H1A C1 H1B 109.5
C2 C1 H1C 109.5
H1A C1 H1C 109.5
H1B C1 H1C 109.5
C1 C2 N1 106.4(8)
C1 C2 H2A 110.4
N1 C2 H2A 110.4
C1 C2 H2B 110.4
N1 C2 H2B 110.4
H2A C2 H2B 108.6
C4 C3 H3A 109.5
C4 C3 H3B 109.5
H3A C3 H3B 109.5
C4 C3 H3C 109.5
H3A C3 H3C 109.5
H3B C3 H3C 109.5
C3 C4 N1 98.8(8)
C3 C4 H4A 112.0
N1 C4 H4A 112.0
C3 C4 H4B 112.0
N1 C4 H4B 112.0
H4A C4 H4B 109.7
N1 C5 C6 122.3(5)
N1 C5 C10 121.2(5)
C6 C5 C10 116.5(5)
C7 C6 C5 122.8(4)
C7 C6 H6 118.6
C5 C6 H6 118.6
O1 C7 C6 122.2(4)
O1 C7 C8 117.1(4)
C6 C7 C8 120.7(4)
C9 C8 C7 115.6(4)
C9 C8 C17 125.8(4)
C7 C8 C17 118.6(4)
C10 C9 C8 123.9(4)
C10 C9 H9 118.1
C8 C9 H9 118.1
C9 C10 C5 120.3(4)
C9 C10 H10 119.9
C5 C10 H10 119.9
Si1 C11 H11A 109.5
Si1 C11 H11B 109.5
H11A C11 H11B 109.5
Si1 C11 H11C 109.5
H11A C11 H11C 109.5
H11B C11 H11C 109.5
Si1 C12 H12A 109.5
Si1 C12 H12B 109.5
H12A C12 H12B 109.5
Si1 C12 H12C 109.5
H12A C12 H12C 109.5
H12B C12 H12C 109.5
C15 C13 H13A 109.5
C15 C13 H13B 109.5
H13A C13 H13B 109.5
C15 C13 H13C 109.5
H13A C13 H13C 109.5
H13B C13 H13C 109.5
C15 C14 H14A 109.5
C15 C14 H14B 109.5
H14A C14 H14B 109.5
C15 C14 H14C 109.5
H14A C14 H14C 109.5
H14B C14 H14C 109.5
C13 C15 C16 109.1(5)
C13 C15 C14 108.1(5)
C16 C15 C14 109.5(5)
C13 C15 Si1 110.3(4)
C16 C15 Si1 109.1(4)
C14 C15 Si1 110.6(3)
C15 C16 H16A 109.5
C15 C16 H16B 109.5
H16A C16 H16B 109.5
C15 C16 H16C 109.5
H16A C16 H16C 109.5
H16B C16 H16C 109.5
C18 C17 C8 132.8(4)
C18 C17 H17 113.6
C8 C17 H17 113.6
C17 C18 C19 123.9(4)
C17 C18 C20 122.1(4)
C19 C18 C20 113.9(4)
N2 C19 C18 178.9(7)
N3 C20 C18 122.7(4)
N3 C20 S1 116.2(4)
C18 C20 S1 121.1(3)
C26 C21 C22 121.6(5)
C26 C21 S1 110.4(4)
C22 C21 S1 128.0(4)
C23 C22 C21 115.7(5)
C23 C22 H22 122.2
C21 C22 H22 122.2
C24 C23 C22 123.2(5)
C24 C23 H23 118.4
C22 C23 H23 118.4
C23 C24 C25 121.4(6)
C23 C24 H24 119.3
C25 C24 H24 119.3
C24 C25 C26 117.6(5)
C24 C25 H25 121.2
C26 C25 H25 121.2
C21 C26 N3 116.4(4)
C21 C26 C25 120.4(5)
N3 C26 C25 123.2(4)

loop_
_geom_bond_atom_site_label_1
_geom_bond_atom_site_label_2
_geom_bond_distance
Si1 O1 1.656(3)
Si1 C12 1.846(5)
Si1 C11 1.850(6)
Si1 C15 1.880(5)
S1 C21 1.719(5)
S1 C20 1.757(4)
O1 C7 1.357(5)
N1 C5 1.365(7)
N1 C2 1.490(8)
N1 C4 1.586(10)
N2 C19 1.136(6)
N3 C20 1.308(6)
N3 C26 1.402(6)
C1 C2 1.454(12)
C1 H1A 0.9600
C1 H1B 0.9600
C1 H1C 0.9600
C2 H2A 0.9700
C2 H2B 0.9700
C3 C4 1.404(12)
C3 H3A 0.9600
C3 H3B 0.9600
C3 H3C 0.9600
C4 H4A 0.9700
C4 H4B 0.9700
C5 C6 1.382(7)
C5 C10 1.414(7)
C6 C7 1.373(7)
C6 H6 0.9300
C7 C8 1.402(6)
C8 C9 1.402(6)
C8 C17 1.422(6)
C9 C10 1.343(7)
C9 H9 0.9300
C10 H10 0.9300
C11 H11A 0.9600
C11 H11B 0.9600
C11 H11C 0.9600
C12 H12A 0.9600
C12 H12B 0.9600
C12 H12C 0.9600
C13 C15 1.525(8)
C13 H13A 0.9600
C13 H13B 0.9600
C13 H13C 0.9600
C14 C15 1.539(8)
C14 H14A 0.9600
C14 H14B 0.9600
C14 H14C 0.9600
C15 C16 1.535(7)
C16 H16A 0.9600
C16 H16B 0.9600
C16 H16C 0.9600
C17 C18 1.361(6)
C17 H17 0.9300
C18 C19 1.426(7)
C18 C20 1.456(7)
C21 C26 1.367(7)
C21 C22 1.417(7)
C22 C23 1.372(9)
C22 H22 0.9300
C23 C24 1.356(8)
C23 H23 0.9300
C24 C25 1.367(8)
C24 H24 0.9300
C25 C26 1.409(7)
C25 H25 0.9300

loop_
_geom_torsion_atom_site_label_1
_geom_torsion_atom_site_label_2
_geom_torsion_atom_site_label_3
_geom_torsion_atom_site_label_4
_geom_torsion
C12 Si1 O1 C7 65.3(5)
C11 Si1 O1 C7 -55.6(5)
C15 Si1 O1 C7 -175.4(4)
C5 N1 C2 C1 -91.0(10)
C4 N1 C2 C1 107.5(9)
C5 N1 C4 C3 89.8(9)
C2 N1 C4 C3 -108.3(8)
C2 N1 C5 C6 -170.4(7)
C4 N1 C5 C6 -10.0(12)
C2 N1 C5 C10 10.2(12)
C4 N1 C5 C10 170.6(7)
N1 C5 C6 C7 175.7(7)
C10 C5 C6 C7 -4.8(9)
Si1 O1 C7 C6 2.6(7)
Si1 O1 C7 C8 -177.4(3)
C5 C6 C7 O1 -178.7(5)
C5 C6 C7 C8 1.3(8)
O1 C7 C8 C9 -177.9(4)
C6 C7 C8 C9 2.1(7)
O1 C7 C8 C17 3.9(6)
C6 C7 C8 C17 -176.1(4)
C7 C8 C9 C10 -1.8(8)
C17 C8 C9 C10 176.2(5)
C8 C9 C10 C5 -1.8(9)
N1 C5 C10 C9 -175.6(7)
C6 C5 C10 C9 5.0(9)
O1 Si1 C15 C13 57.6(4)
C12 Si1 C15 C13 173.7(4)
C11 Si1 C15 C13 -61.6(4)
O1 Si1 C15 C16 177.5(4)
C12 Si1 C15 C16 -66.4(5)
C11 Si1 C15 C16 58.3(5)
O1 Si1 C15 C14 -62.0(4)
C12 Si1 C15 C14 54.2(5)
C11 Si1 C15 C14 178.8(4)
C9 C8 C17 C18 0.4(8)
C7 C8 C17 C18 178.3(5)
C8 C17 C18 C19 1.2(8)
C8 C17 C18 C20 -175.6(4)
C17 C18 C19 N2 49(33)
C20 C18 C19 N2 -134(33)
C26 N3 C20 C18 -179.6(4)
C26 N3 C20 S1 0.4(5)
C17 C18 C20 N3 170.7(4)
C19 C18 C20 N3 -6.4(6)
C17 C18 C20 S1 -9.2(6)
C19 C18 C20 S1 173.6(4)
C21 S1 C20 N3 0.0(4)
C21 S1 C20 C18 180.0(4)
C20 S1 C21 C26 -0.4(4)
C20 S1 C21 C22 -178.5(5)
C26 C21 C22 C23 0.5(8)
S1 C21 C22 C23 178.3(4)
C21 C22 C23 C24 0.1(9)
C22 C23 C24 C25 -0.1(10)
C23 C24 C25 C26 -0.5(9)
C22 C21 C26 N3 178.9(5)
S1 C21 C26 N3 0.8(6)
C22 C21 C26 C25 -1.1(8)
S1 C21 C26 C25 -179.2(4)
C20 N3 C26 C21 -0.8(6)
C20 N3 C26 C25 179.3(5)
C24 C25 C26 C21 1.0(8)
C24 C25 C26 N3 -179.0(5)
